data_4120641
loop_
_publ_author_name
'Wang, Xiaowu'
'Kehr, Gerald'
'Daniliuc, Constantin G.'
'Erker, Gerhard'

_publ_section_title
;
 Internal Adduct Formation of Active Intramolecular C4-bridged Frustrated
 Phosphane/Borane Lewis Pairs.
;
_journal_issue 8
_journal_name_full 'Journal of the American Chemical Society'
_journal_page_first 3293
_journal_paper_doi 10.1021/ja413060u
_journal_volume 136
_journal_year 2014
_chemical_absolute_configuration ad
_chemical_formula_sum 'C29 H31 Fe O P'
_chemical_formula_weight 482.36
_chemical_name_systematic
; 
 ? 
;
_space_group_IT_number 4
_symmetry_cell_setting monoclinic
_symmetry_space_group_name_Hall 'P 2yb'
_symmetry_space_group_name_H-M 'P 1 21 1'
_atom_sites_solution_hydrogens geom
_atom_sites_solution_primary direct
_atom_sites_solution_secondary difmap
_audit_creation_method SHELXL-97
_cell_angle_alpha 90.00
_cell_angle_beta 101.2580(10)
_cell_angle_gamma 90.00
_cell_formula_units_Z 2
_cell_length_a 7.88000(10)
_cell_length_b 9.6800(2)
_cell_length_c 16.2370(3)
_cell_measurement_reflns_used 1481
_cell_measurement_temperature 223(2)
_cell_measurement_theta_max 27.88
_cell_measurement_theta_min 4.08
_cell_volume 1214.70(4)
_computing_cell_refinement 'Collect (Nonius B.V., 1998)'
_computing_data_collection 'Collect (Nonius B.V., 1998)'
_computing_data_reduction 'Denzo-SMN (Otwinowski & Minor, 1997)'
_computing_molecular_graphics 'XP (BrukerAXS, 2000)'
_computing_publication_material 'SHELXL-97 (Sheldrick, 1997)'
_computing_structure_refinement 'SHELXL-97 (Sheldrick, 1997)'
_computing_structure_solution 'SHELXS-97 (Sheldrick, 1990)'
_diffrn_ambient_temperature 223(2)
_diffrn_measured_fraction_theta_full 0.958
_diffrn_measured_fraction_theta_max 0.958
_diffrn_measurement_device_type 'Nonius KappaCCD APEXII'
_diffrn_measurement_method '\w and \f scans'
_diffrn_radiation_monochromator 'Montel mirror'
_diffrn_radiation_source 'rotating anode Nonius FR591'
_diffrn_radiation_type MoK\a
_diffrn_radiation_wavelength 0.71073
_diffrn_reflns_av_R_equivalents 0.028
_diffrn_reflns_av_sigmaI/netI 0.0277
_diffrn_reflns_limit_h_max 9
_diffrn_reflns_limit_h_min -9
_diffrn_reflns_limit_k_max 11
_diffrn_reflns_limit_k_min -11
_diffrn_reflns_limit_l_max 19
_diffrn_reflns_limit_l_min -19
_diffrn_reflns_number 7010
_diffrn_reflns_theta_full 25.00
_diffrn_reflns_theta_max 25.00
_diffrn_reflns_theta_min 4.40
_exptl_absorpt_coefficient_mu 0.706
_exptl_absorpt_correction_T_max 0.8718
_exptl_absorpt_correction_T_min 0.7193
_exptl_absorpt_correction_type multi-scan
_exptl_absorpt_process_details 'Denzo (Otwinowski, Borek, Majewski & Minor, 2003)'
_exptl_crystal_colour red
_exptl_crystal_density_diffrn 1.319
_exptl_crystal_density_method 'not measured'
_exptl_crystal_description block
_exptl_crystal_F_000 508
_exptl_crystal_size_max 0.50
_exptl_crystal_size_mid 0.30
_exptl_crystal_size_min 0.20
_refine_diff_density_max 0.442
_refine_diff_density_min -0.222
_refine_diff_density_rms 0.038
_refine_ls_abs_structure_details 'Flack H D (1983), Acta Cryst. A39, 876-881'
_refine_ls_abs_structure_Flack 0.037(14)
_refine_ls_extinction_method none
_refine_ls_goodness_of_fit_ref 1.064
_refine_ls_hydrogen_treatment constr
_refine_ls_matrix_type full
_refine_ls_number_parameters 295
_refine_ls_number_reflns 3698
_refine_ls_number_restraints 1
_refine_ls_restrained_S_all 1.064
_refine_ls_R_factor_all 0.0280
_refine_ls_R_factor_gt 0.0277
_refine_ls_shift/su_max 0.000
_refine_ls_shift/su_mean 0.000
_refine_ls_structure_factor_coef Fsqd
_refine_ls_weighting_details 'calc w=1/[\s^2^(Fo^2^)+(0.0398P)^2^+0.4426P] where P=(Fo^2^+2Fc^2^)/3'
_refine_ls_weighting_scheme calc
_refine_ls_wR_factor_gt 0.0724
_refine_ls_wR_factor_ref 0.0730
_reflns_number_gt 3668
_reflns_number_total 3698
_reflns_threshold_expression >2sigma(I)
_cod_data_source_file ja413060u_si_002.cif
_cod_data_source_block erk5676
_cod_original_sg_symbol_H-M P21
_cod_database_code 4120641

loop_
_symmetry_equiv_pos_as_xyz
'x, y, z'
'-x, y+1/2, -z'

loop_
_atom_site_label
_atom_site_type_symbol
_atom_site_fract_x
_atom_site_fract_y
_atom_site_fract_z
_atom_site_U_iso_or_equiv
_atom_site_adp_type
_atom_site_occupancy
_atom_site_symmetry_multiplicity
_atom_site_calc_flag
_atom_site_refinement_flags
Fe1 Fe 0.34549(4) 0.34701(4) 0.388188(18) 0.02887(10) Uani 1 1 d .
P1 P -0.06136(7) 0.25420(6) 0.28073(4) 0.02920(14) Uani 1 1 d .
C1 C 0.1236(3) 0.3712(3) 0.29707(14) 0.0296(6) Uani 1 1 d .
C2 C 0.1505(3) 0.4845(3) 0.35744(16) 0.0333(5) Uani 1 1 d .
C3 C 0.3137(3) 0.5478(3) 0.35392(17) 0.0370(6) Uani 1 1 d .
H3 H 0.3624 0.6239 0.3860 0.044 Uiso 1 1 calc R
C4 C 0.3880(3) 0.4769(3) 0.29450(17) 0.0377(6) Uani 1 1 d .
H4 H 0.4948 0.4977 0.2798 0.045 Uiso 1 1 calc R
C5 C 0.2744(3) 0.3680(3) 0.26005(14) 0.0314(6) Uani 1 1 d .
H5 H 0.2951 0.3042 0.2195 0.038 Uiso 1 1 calc R
C6 C 0.4199(4) 0.1480(3) 0.41688(18) 0.0430(6) Uani 1 1 d .
H6 H 0.3918 0.0712 0.3814 0.052 Uiso 1 1 calc R
C7 C 0.5675(3) 0.2333(3) 0.42228(17) 0.0404(6) Uani 1 1 d .
H7 H 0.6552 0.2230 0.3909 0.048 Uiso 1 1 calc R
C8 C 0.5604(3) 0.3362(4) 0.48257(15) 0.0405(6) Uani 1 1 d .
H8 H 0.6427 0.4064 0.4982 0.049 Uiso 1 1 calc R
C9 C 0.4092(4) 0.3168(3) 0.51580(17) 0.0451(7) Uani 1 1 d .
H9 H 0.3732 0.3712 0.5572 0.054 Uiso 1 1 calc R
C10 C 0.3219(4) 0.2001(3) 0.47508(19) 0.0479(7) Uani 1 1 d .
H10 H 0.2172 0.1633 0.4848 0.058 Uiso 1 1 calc R
C11 C 0.0408(4) 0.5238(3) 0.41517(19) 0.0450(6) Uani 1 1 d .
H11 H 0.0898 0.5821 0.4598 0.054 Uiso 1 1 calc R
O1 O -0.1060(3) 0.4897(3) 0.41183(19) 0.0730(7) Uani 1 1 d .
C21 C -0.2328(3) 0.3255(3) 0.19690(14) 0.0301(5) Uani 1 1 d .
C22 C -0.3713(3) 0.2316(3) 0.16950(15) 0.0298(5) Uani 1 1 d .
C23 C -0.5055(3) 0.2693(3) 0.10361(16) 0.0330(6) Uani 1 1 d .
H23 H -0.5929 0.2046 0.0838 0.040 Uiso 1 1 calc R
C24 C -0.5140(3) 0.3982(3) 0.06660(17) 0.0363(6) Uani 1 1 d .
C25 C -0.3841(3) 0.4914(3) 0.09687(17) 0.0364(6) Uani 1 1 d .
H25 H -0.3899 0.5804 0.0733 0.044 Uiso 1 1 calc R
C26 C -0.2446(3) 0.4587(3) 0.16103(17) 0.0346(5) Uani 1 1 d .
C27 C -0.3810(3) 0.0917(3) 0.20846(17) 0.0368(6) Uani 1 1 d .
H27A H -0.3013 0.0293 0.1887 0.055 Uiso 1 1 calc R
H27B H -0.4979 0.0560 0.1927 0.055 Uiso 1 1 calc R
H27C H -0.3501 0.0995 0.2691 0.055 Uiso 1 1 calc R
C28 C -0.6615(4) 0.4376(4) -0.00400(19) 0.0496(7) Uani 1 1 d .
H28A H -0.6783 0.3655 -0.0463 0.074 Uiso 1 1 calc R
H28B H -0.6341 0.5238 -0.0290 0.074 Uiso 1 1 calc R
H28C H -0.7665 0.4489 0.0180 0.074 Uiso 1 1 calc R
C29 C -0.1133(4) 0.5725(3) 0.1867(2) 0.0559(9) Uani 1 1 d .
H29A H -0.1055 0.5937 0.2457 0.084 Uiso 1 1 calc R
H29B H -0.1491 0.6545 0.1534 0.084 Uiso 1 1 calc R
H29C H -0.0012 0.5424 0.1773 0.084 Uiso 1 1 calc R
C31 C 0.0266(3) 0.1086(3) 0.22662(15) 0.0288(5) Uani 1 1 d .
C32 C 0.0633(3) -0.0138(3) 0.27354(16) 0.0323(5) Uani 1 1 d .
C33 C 0.1469(3) -0.1220(2) 0.24155(17) 0.0375(6) Uani 1 1 d .
H33 H 0.1748 -0.2018 0.2744 0.045 Uiso 1 1 calc R
C34 C 0.1905(3) -0.1165(2) 0.16282(17) 0.0372(6) Uani 1 1 d .
C35 C 0.1412(3) 0.0007(3) 0.11478(16) 0.0357(6) Uani 1 1 d .
H35 H 0.1632 0.0043 0.0600 0.043 Uiso 1 1 calc R
C36 C 0.0610(3) 0.1127(3) 0.14437(15) 0.0315(5) Uani 1 1 d .
C37 C 0.0107(4) -0.0391(3) 0.35738(17) 0.0445(6) Uani 1 1 d .
H37A H 0.0190 0.0466 0.3889 0.067 Uiso 1 1 calc R
H37B H 0.0869 -0.1074 0.3889 0.067 Uiso 1 1 calc R
H37C H -0.1076 -0.0726 0.3479 0.067 Uiso 1 1 calc R
C38 C 0.2891(4) -0.2308(3) 0.1313(2) 0.0532(8) Uani 1 1 d .
H38A H 0.2297 -0.3178 0.1348 0.080 Uiso 1 1 calc R
H38B H 0.4046 -0.2358 0.1653 0.080 Uiso 1 1 calc R
H38C H 0.2966 -0.2129 0.0733 0.080 Uiso 1 1 calc R
C39 C 0.0129(3) 0.2324(3) 0.08513(15) 0.0374(6) Uani 1 1 d .
H39A H 0.0706 0.2227 0.0378 0.056 Uiso 1 1 calc R
H39B H 0.0487 0.3181 0.1143 0.056 Uiso 1 1 calc R
H39C H -0.1113 0.2333 0.0651 0.056 Uiso 1 1 calc R

loop_
_atom_site_aniso_label
_atom_site_aniso_U_11
_atom_site_aniso_U_22
_atom_site_aniso_U_33
_atom_site_aniso_U_23
_atom_site_aniso_U_13
_atom_site_aniso_U_12
Fe1 0.02745(16) 0.02818(17) 0.03062(17) 0.00177(15) 0.00479(12) -0.00112(14)
P1 0.0262(3) 0.0293(3) 0.0325(3) 0.0006(3) 0.0064(2) -0.0021(2)
C1 0.0303(11) 0.0303(15) 0.0278(11) 0.0016(10) 0.0049(9) -0.0012(10)
C2 0.0336(12) 0.0293(13) 0.0357(12) -0.0005(11) 0.0035(10) 0.0009(10)
C3 0.0387(14) 0.0271(12) 0.0411(14) 0.0048(11) -0.0023(11) -0.0047(10)
C4 0.0312(12) 0.0428(15) 0.0382(13) 0.0120(12) 0.0044(10) -0.0076(11)
C5 0.0311(11) 0.0366(16) 0.0269(10) 0.0020(11) 0.0068(8) -0.0023(10)
C6 0.0515(16) 0.0298(13) 0.0435(15) 0.0032(12) -0.0012(13) 0.0021(12)
C7 0.0367(13) 0.0388(15) 0.0437(14) 0.0041(13) 0.0032(11) 0.0090(12)
C8 0.0398(12) 0.0368(14) 0.0400(12) -0.0004(15) -0.0041(10) 0.0019(14)
C9 0.0523(15) 0.052(2) 0.0308(12) 0.0046(12) 0.0068(11) 0.0109(13)
C10 0.0440(15) 0.0512(17) 0.0488(16) 0.0234(14) 0.0096(13) -0.0010(13)
C11 0.0467(16) 0.0432(16) 0.0457(15) -0.0072(13) 0.0104(12) 0.0043(13)
O1 0.0590(14) 0.0748(18) 0.0933(18) -0.0247(16) 0.0347(14) 0.0003(13)
C21 0.0263(10) 0.0300(13) 0.0346(11) -0.0005(11) 0.0078(8) -0.0016(10)
C22 0.0261(11) 0.0323(13) 0.0326(12) -0.0021(11) 0.0100(9) -0.0002(10)
C23 0.0270(11) 0.0358(14) 0.0368(13) -0.0044(12) 0.0079(10) -0.0041(10)
C24 0.0314(12) 0.0423(15) 0.0359(13) 0.0018(12) 0.0086(11) 0.0015(11)
C25 0.0336(12) 0.0317(13) 0.0433(14) 0.0051(12) 0.0064(11) 0.0024(10)
C26 0.0316(12) 0.0292(13) 0.0418(14) 0.0009(11) 0.0040(11) -0.0014(10)
C27 0.0346(13) 0.0335(13) 0.0414(13) -0.0017(12) 0.0051(10) -0.0063(11)
C28 0.0425(15) 0.0550(18) 0.0469(16) 0.0120(14) -0.0022(12) -0.0026(14)
C29 0.0515(17) 0.0325(15) 0.074(2) 0.0154(15) -0.0127(16) -0.0081(13)
C31 0.0239(11) 0.0290(12) 0.0326(12) -0.0014(10) 0.0037(9) -0.0031(9)
C32 0.0305(12) 0.0317(13) 0.0332(12) 0.0008(11) 0.0029(10) -0.0052(10)
C33 0.0373(12) 0.0277(14) 0.0446(13) 0.0017(10) 0.0006(11) -0.0008(10)
C34 0.0327(12) 0.0303(14) 0.0468(14) -0.0045(11) 0.0031(11) -0.0033(9)
C35 0.0312(12) 0.0397(15) 0.0356(13) -0.0068(11) 0.0050(10) -0.0059(10)
C36 0.0263(11) 0.0333(13) 0.0332(12) -0.0004(11) 0.0022(9) -0.0037(10)
C37 0.0553(17) 0.0369(14) 0.0416(15) 0.0107(13) 0.0105(13) -0.0014(13)
C38 0.0601(19) 0.0414(17) 0.0604(19) -0.0083(15) 0.0173(15) 0.0064(14)
C39 0.0370(12) 0.0436(15) 0.0316(12) 0.0048(12) 0.0068(10) -0.0011(11)

loop_
_atom_type_symbol
_atom_type_description
_atom_type_scat_dispersion_real
_atom_type_scat_dispersion_imag
_atom_type_scat_source
C C 0.0033 0.0016 'International Tables Vol C Tables 4.2.6.8 and 6.1.1.4'
H H 0.0000 0.0000 'International Tables Vol C Tables 4.2.6.8 and 6.1.1.4'
O O 0.0106 0.0060 'International Tables Vol C Tables 4.2.6.8 and 6.1.1.4'
P P 0.1023 0.0942 'International Tables Vol C Tables 4.2.6.8 and 6.1.1.4'
Fe Fe 0.3463 0.8444 'International Tables Vol C Tables 4.2.6.8 and 6.1.1.4'

loop_
_geom_angle_atom_site_label_1
_geom_angle_atom_site_label_2
_geom_angle_atom_site_label_3
_geom_angle
C2 Fe1 C3 41.59(10)
C2 Fe1 C10 117.59(11)
C3 Fe1 C10 146.90(13)
C2 Fe1 C6 148.10(12)
C3 Fe1 C6 169.71(12)
C10 Fe1 C6 40.89(13)
C2 Fe1 C7 171.26(11)
C3 Fe1 C7 130.03(11)
C10 Fe1 C7 68.08(12)
C6 Fe1 C7 40.48(12)
C2 Fe1 C4 68.86(11)
C3 Fe1 C4 40.24(12)
C10 Fe1 C4 172.70(13)
C6 Fe1 C4 131.82(12)
C7 Fe1 C4 105.97(11)
C2 Fe1 C8 134.02(12)
C3 Fe1 C8 107.10(13)
C10 Fe1 C8 67.72(13)
C6 Fe1 C8 67.85(13)
C7 Fe1 C8 40.06(12)
C4 Fe1 C8 110.77(11)
C2 Fe1 C9 111.54(11)
C3 Fe1 C9 113.99(12)
C10 Fe1 C9 40.52(13)
C6 Fe1 C9 68.46(12)
C7 Fe1 C9 67.89(11)
C4 Fe1 C9 142.36(12)
C8 Fe1 C9 40.24(11)
C2 Fe1 C5 68.97(10)
C3 Fe1 C5 68.43(11)
C10 Fe1 C5 136.55(12)
C6 Fe1 C5 109.48(11)
C7 Fe1 C5 112.08(10)
C4 Fe1 C5 40.60(10)
C8 Fe1 C5 141.49(10)
C9 Fe1 C5 177.04(13)
C2 Fe1 C1 41.75(10)
C3 Fe1 C1 69.71(10)
C10 Fe1 C1 113.27(11)
C6 Fe1 C1 115.75(11)
C7 Fe1 C1 144.15(11)
C4 Fe1 C1 68.79(10)
C8 Fe1 C1 175.76(13)
C9 Fe1 C1 137.91(10)
C5 Fe1 C1 40.62(9)
C1 P1 C21 108.83(11)
C1 P1 C31 100.24(10)
C21 P1 C31 102.73(11)
C5 C1 C2 105.9(2)
C5 C1 P1 129.07(19)
C2 C1 P1 124.87(18)
C5 C1 Fe1 69.13(13)
C2 C1 Fe1 67.25(13)
P1 C1 Fe1 124.96(13)
C3 C2 C11 124.6(3)
C3 C2 C1 107.9(2)
C11 C2 C1 127.4(2)
C3 C2 Fe1 69.35(15)
C11 C2 Fe1 122.4(2)
C1 C2 Fe1 71.00(14)
C4 C3 C2 108.4(2)
C4 C3 Fe1 70.92(15)
C2 C3 Fe1 69.06(15)
C4 C3 H3 125.8
C2 C3 H3 125.8
Fe1 C3 H3 125.8
C3 C4 C5 108.5(2)
C3 C4 Fe1 68.84(15)
C5 C4 Fe1 69.90(14)
C3 C4 H4 125.7
C5 C4 H4 125.7
Fe1 C4 H4 127.1
C4 C5 C1 109.2(2)
C4 C5 Fe1 69.50(14)
C1 C5 Fe1 70.25(13)
C4 C5 H5 125.4
C1 C5 H5 125.4
Fe1 C5 H5 126.4
C7 C6 C10 107.3(3)
C7 C6 Fe1 70.08(16)
C10 C6 Fe1 69.41(17)
C7 C6 H6 126.3
C10 C6 H6 126.3
Fe1 C6 H6 125.7
C8 C7 C6 108.2(3)
C8 C7 Fe1 70.10(15)
C6 C7 Fe1 69.43(15)
C8 C7 H7 125.9
C6 C7 H7 125.9
Fe1 C7 H7 126.2
C7 C8 C9 108.9(3)
C7 C8 Fe1 69.85(14)
C9 C8 Fe1 69.98(14)
C7 C8 H8 125.6
C9 C8 H8 125.6
Fe1 C8 H8 126.2
C8 C9 C10 107.2(3)
C8 C9 Fe1 69.78(14)
C10 C9 Fe1 69.05(15)
C8 C9 H9 126.4
C10 C9 H9 126.4
Fe1 C9 H9 126.4
C9 C10 C6 108.4(3)
C9 C10 Fe1 70.43(17)
C6 C10 Fe1 69.70(16)
C9 C10 H10 125.8
C6 C10 H10 125.8
Fe1 C10 H10 125.6
O1 C11 C2 126.5(3)
O1 C11 H11 116.8
C2 C11 H11 116.8
C26 C21 C22 118.0(2)
C26 C21 P1 128.58(18)
C22 C21 P1 113.33(19)
C23 C22 C21 119.5(2)
C23 C22 C27 117.7(2)
C21 C22 C27 122.9(2)
C24 C23 C22 122.3(2)
C24 C23 H23 118.9
C22 C23 H23 118.9
C23 C24 C25 117.7(2)
C23 C24 C28 121.5(2)
C25 C24 C28 120.7(3)
C24 C25 C26 122.6(3)
C24 C25 H25 118.7
C26 C25 H25 118.7
C25 C26 C21 119.6(2)
C25 C26 C29 115.9(2)
C21 C26 C29 124.4(2)
C22 C27 H27A 109.5
C22 C27 H27B 109.5
H27A C27 H27B 109.5
C22 C27 H27C 109.5
H27A C27 H27C 109.5
H27B C27 H27C 109.5
C24 C28 H28A 109.5
C24 C28 H28B 109.5
H28A C28 H28B 109.5
C24 C28 H28C 109.5
H28A C28 H28C 109.5
H28B C28 H28C 109.5
C26 C29 H29A 109.5
C26 C29 H29B 109.5
H29A C29 H29B 109.5
C26 C29 H29C 109.5
H29A C29 H29C 109.5
H29B C29 H29C 109.5
C32 C31 C36 118.5(2)
C32 C31 P1 115.92(18)
C36 C31 P1 125.54(19)
C33 C32 C31 119.6(2)
C33 C32 C37 116.5(2)
C31 C32 C37 123.9(2)
C34 C33 C32 122.4(2)
C34 C33 H33 118.8
C32 C33 H33 118.8
C33 C34 C35 117.2(2)
C33 C34 C38 121.6(2)
C35 C34 C38 121.2(3)
C36 C35 C34 122.7(2)
C36 C35 H35 118.7
C34 C35 H35 118.7
C35 C36 C31 119.3(2)
C35 C36 C39 117.0(2)
C31 C36 C39 123.6(2)
C32 C37 H37A 109.5
C32 C37 H37B 109.5
H37A C37 H37B 109.5
C32 C37 H37C 109.5
H37A C37 H37C 109.5
H37B C37 H37C 109.5
C34 C38 H38A 109.5
C34 C38 H38B 109.5
H38A C38 H38B 109.5
C34 C38 H38C 109.5
H38A C38 H38C 109.5
H38B C38 H38C 109.5
C36 C39 H39A 109.5
C36 C39 H39B 109.5
H39A C39 H39B 109.5
C36 C39 H39C 109.5
H39A C39 H39C 109.5
H39B C39 H39C 109.5

loop_
_geom_bond_atom_site_label_1
_geom_bond_atom_site_label_2
_geom_bond_distance
Fe1 C2 2.020(3)
Fe1 C3 2.024(3)
Fe1 C10 2.037(3)
Fe1 C6 2.041(3)
Fe1 C7 2.050(3)
Fe1 C4 2.051(3)
Fe1 C8 2.053(2)
Fe1 C9 2.055(3)
Fe1 C5 2.056(2)
Fe1 C1 2.071(2)
P1 C1 1.824(2)
P1 C21 1.854(2)
P1 C31 1.865(3)
C1 C5 1.433(3)
C1 C2 1.459(4)
C2 C3 1.436(4)
C2 C11 1.445(4)
C3 C4 1.402(4)
C3 H3 0.9400
C4 C5 1.425(4)
C4 H4 0.9400
C5 H5 0.9400
C6 C7 1.415(4)
C6 C10 1.424(4)
C6 H6 0.9400
C7 C8 1.405(4)
C7 H7 0.9400
C8 C9 1.413(4)
C8 H8 0.9400
C9 C10 1.417(4)
C9 H9 0.9400
C10 H10 0.9400
C11 O1 1.194(4)
C11 H11 0.9400
C21 C26 1.410(4)
C21 C22 1.424(3)
C22 C23 1.397(4)
C22 C27 1.503(4)
C23 C24 1.381(4)
C23 H23 0.9400
C24 C25 1.381(4)
C24 C28 1.513(4)
C25 C26 1.395(4)
C25 H25 0.9400
C26 C29 1.513(4)
C27 H27A 0.9700
C27 H27B 0.9700
C27 H27C 0.9700
C28 H28A 0.9700
C28 H28B 0.9700
C28 H28C 0.9700
C29 H29A 0.9700
C29 H29B 0.9700
C29 H29C 0.9700
C31 C32 1.408(4)
C31 C36 1.414(3)
C32 C33 1.391(4)
C32 C37 1.519(4)
C33 C34 1.388(4)
C33 H33 0.9400
C34 C35 1.389(4)
C34 C38 1.499(4)
C35 C36 1.387(4)
C35 H35 0.9400
C36 C39 1.506(4)
C37 H37A 0.9700
C37 H37B 0.9700
C37 H37C 0.9700
C38 H38A 0.9700
C38 H38B 0.9700
C38 H38C 0.9700
C39 H39A 0.9700
C39 H39B 0.9700
C39 H39C 0.9700

loop_
_geom_torsion_atom_site_label_1
_geom_torsion_atom_site_label_2
_geom_torsion_atom_site_label_3
_geom_torsion_atom_site_label_4
_geom_torsion
C21 P1 C1 C5 -93.3(2)
C31 P1 C1 C5 14.1(2)
C21 P1 C1 C2 91.3(2)
C31 P1 C1 C2 -161.3(2)
C21 P1 C1 Fe1 176.30(13)
C31 P1 C1 Fe1 -76.36(15)
C2 Fe1 C1 C5 118.6(2)
C3 Fe1 C1 C5 80.15(17)
C10 Fe1 C1 C5 -135.43(18)
C6 Fe1 C1 C5 -90.36(18)
C7 Fe1 C1 C5 -51.1(3)
C4 Fe1 C1 C5 37.00(16)
C8 Fe1 C1 C5 121.9(15)
C9 Fe1 C1 C5 -176.1(2)
C3 Fe1 C1 C2 -38.43(15)
C10 Fe1 C1 C2 105.98(17)
C6 Fe1 C1 C2 151.05(16)
C7 Fe1 C1 C2 -169.69(18)
C4 Fe1 C1 C2 -81.58(16)
C8 Fe1 C1 C2 3.3(16)
C9 Fe1 C1 C2 65.3(2)
C5 Fe1 C1 C2 -118.6(2)
C2 Fe1 C1 P1 -117.6(2)
C3 Fe1 C1 P1 -156.03(18)
C10 Fe1 C1 P1 -11.6(2)
C6 Fe1 C1 P1 33.45(19)
C7 Fe1 C1 P1 72.7(2)
C4 Fe1 C1 P1 160.82(18)
C8 Fe1 C1 P1 -114.3(15)
C9 Fe1 C1 P1 -52.3(2)
C5 Fe1 C1 P1 123.8(2)
C5 C1 C2 C3 1.2(3)
P1 C1 C2 C3 177.48(18)
Fe1 C1 C2 C3 59.76(17)
C5 C1 C2 C11 -175.3(3)
P1 C1 C2 C11 1.0(4)
Fe1 C1 C2 C11 -116.8(3)
C5 C1 C2 Fe1 -58.57(16)
P1 C1 C2 Fe1 117.72(18)
C10 Fe1 C2 C3 146.63(17)
C6 Fe1 C2 C3 -174.1(2)
C7 Fe1 C2 C3 17.8(8)
C4 Fe1 C2 C3 -37.13(16)
C8 Fe1 C2 C3 61.8(2)
C9 Fe1 C2 C3 102.34(18)
C5 Fe1 C2 C3 -80.79(17)
C1 Fe1 C2 C3 -118.6(2)
C3 Fe1 C2 C11 -118.6(3)
C10 Fe1 C2 C11 28.0(3)
C6 Fe1 C2 C11 67.2(3)
C7 Fe1 C2 C11 -100.8(7)
C4 Fe1 C2 C11 -155.7(3)
C8 Fe1 C2 C11 -56.8(3)
C9 Fe1 C2 C11 -16.3(3)
C5 Fe1 C2 C11 160.6(3)
C1 Fe1 C2 C11 122.8(3)
C3 Fe1 C2 C1 118.6(2)
C10 Fe1 C2 C1 -94.81(17)
C6 Fe1 C2 C1 -55.6(3)
C7 Fe1 C2 C1 136.3(7)
C4 Fe1 C2 C1 81.43(16)
C8 Fe1 C2 C1 -179.66(16)
C9 Fe1 C2 C1 -139.10(15)
C5 Fe1 C2 C1 37.77(14)
C11 C2 C3 C4 176.1(3)
C1 C2 C3 C4 -0.6(3)
Fe1 C2 C3 C4 60.24(18)
C11 C2 C3 Fe1 115.8(3)
C1 C2 C3 Fe1 -60.81(17)
C2 Fe1 C3 C4 -119.4(2)
C10 Fe1 C3 C4 177.4(2)
C6 Fe1 C3 C4 43.1(7)
C7 Fe1 C3 C4 64.1(2)
C8 Fe1 C3 C4 102.17(16)
C9 Fe1 C3 C4 144.67(16)
C5 Fe1 C3 C4 -37.18(14)
C1 Fe1 C3 C4 -80.78(16)
C10 Fe1 C3 C2 -63.2(3)
C6 Fe1 C3 C2 162.4(6)
C7 Fe1 C3 C2 -176.53(16)
C4 Fe1 C3 C2 119.4(2)
C8 Fe1 C3 C2 -138.47(16)
C9 Fe1 C3 C2 -95.97(17)
C5 Fe1 C3 C2 82.18(16)
C1 Fe1 C3 C2 38.57(15)
C2 C3 C4 C5 -0.3(3)
Fe1 C3 C4 C5 58.78(18)
C2 C3 C4 Fe1 -59.08(18)
C2 Fe1 C4 C3 38.34(15)
C10 Fe1 C4 C3 -168.9(9)
C6 Fe1 C4 C3 -170.58(16)
C7 Fe1 C4 C3 -134.23(16)
C8 Fe1 C4 C3 -92.21(18)
C9 Fe1 C4 C3 -59.9(2)
C5 Fe1 C4 C3 120.3(2)
C1 Fe1 C4 C3 83.27(16)
C2 Fe1 C4 C5 -81.95(16)
C3 Fe1 C4 C5 -120.3(2)
C10 Fe1 C4 C5 70.8(10)
C6 Fe1 C4 C5 69.1(2)
C7 Fe1 C4 C5 105.48(16)
C8 Fe1 C4 C5 147.50(16)
C9 Fe1 C4 C5 179.82(18)
C1 Fe1 C4 C5 -37.02(15)
C3 C4 C5 C1 1.1(3)
Fe1 C4 C5 C1 59.22(17)
C3 C4 C5 Fe1 -58.14(18)
C2 C1 C5 C4 -1.4(3)
P1 C1 C5 C4 -177.47(18)
Fe1 C1 C5 C4 -58.76(17)
C2 C1 C5 Fe1 57.37(16)
P1 C1 C5 Fe1 -118.7(2)
C2 Fe1 C5 C4 81.65(17)
C3 Fe1 C5 C4 36.85(16)
C10 Fe1 C5 C4 -169.95(18)
C6 Fe1 C5 C4 -132.38(17)
C7 Fe1 C5 C4 -89.02(17)
C8 Fe1 C5 C4 -53.8(3)
C9 Fe1 C5 C4 -178(2)
C1 Fe1 C5 C4 120.4(2)
C2 Fe1 C5 C1 -38.79(16)
C3 Fe1 C5 C1 -83.58(17)
C10 Fe1 C5 C1 69.6(2)
C6 Fe1 C5 C1 107.18(17)
C7 Fe1 C5 C1 150.54(16)
C4 Fe1 C5 C1 -120.4(2)
C8 Fe1 C5 C1 -174.2(2)
C9 Fe1 C5 C1 62(2)
C2 Fe1 C6 C7 -177.23(19)
C3 Fe1 C6 C7 25.1(7)
C10 Fe1 C6 C7 -118.3(2)
C4 Fe1 C6 C7 61.3(2)
C8 Fe1 C6 C7 -37.25(16)
C9 Fe1 C6 C7 -80.75(18)
C5 Fe1 C6 C7 101.52(17)
C1 Fe1 C6 C7 145.19(15)
C2 Fe1 C6 C10 -58.9(3)
C3 Fe1 C6 C10 143.4(6)
C7 Fe1 C6 C10 118.3(2)
C4 Fe1 C6 C10 179.67(17)
C8 Fe1 C6 C10 81.07(18)
C9 Fe1 C6 C10 37.57(17)
C5 Fe1 C6 C10 -140.16(17)
C1 Fe1 C6 C10 -96.49(18)
C10 C6 C7 C8 -0.1(3)
Fe1 C6 C7 C8 59.58(19)
C10 C6 C7 Fe1 -59.68(19)
C2 Fe1 C7 C8 50.9(8)
C3 Fe1 C7 C8 66.3(2)
C10 Fe1 C7 C8 -81.0(2)
C6 Fe1 C7 C8 -119.4(2)
C4 Fe1 C7 C8 103.46(19)
C9 Fe1 C7 C8 -37.13(18)
C5 Fe1 C7 C8 146.06(18)
C1 Fe1 C7 C8 179.20(19)
C2 Fe1 C7 C6 170.3(7)
C3 Fe1 C7 C6 -174.33(17)
C10 Fe1 C7 C6 38.40(18)
C4 Fe1 C7 C6 -137.13(17)
C8 Fe1 C7 C6 119.4(2)
C9 Fe1 C7 C6 82.27(19)
C5 Fe1 C7 C6 -94.54(18)
C1 Fe1 C7 C6 -61.4(2)
C6 C7 C8 C9 0.1(3)
Fe1 C7 C8 C9 59.28(19)
C6 C7 C8 Fe1 -59.17(18)
C2 Fe1 C8 C7 -170.56(17)
C3 Fe1 C8 C7 -132.83(18)
C10 Fe1 C8 C7 82.0(2)
C6 Fe1 C8 C7 37.64(18)
C4 Fe1 C8 C7 -90.4(2)
C9 Fe1 C8 C7 120.0(3)
C5 Fe1 C8 C7 -56.2(3)
C1 Fe1 C8 C7 -173.7(15)
C2 Fe1 C8 C9 69.4(2)
C3 Fe1 C8 C9 107.2(2)
C10 Fe1 C8 C9 -38.05(19)
C6 Fe1 C8 C9 -82.4(2)
C7 Fe1 C8 C9 -120.0(3)
C4 Fe1 C8 C9 149.63(18)
C5 Fe1 C8 C9 -176.2(2)
C1 Fe1 C8 C9 66.3(16)
C7 C8 C9 C10 -0.1(3)
Fe1 C8 C9 C10 59.12(19)
C7 C8 C9 Fe1 -59.20(18)
C2 Fe1 C9 C8 -133.64(19)
C3 Fe1 C9 C8 -88.4(2)
C10 Fe1 C9 C8 118.6(3)
C6 Fe1 C9 C8 80.7(2)
C7 Fe1 C9 C8 37.0(2)
C4 Fe1 C9 C8 -50.7(3)
C5 Fe1 C9 C8 127(2)
C1 Fe1 C9 C8 -174.2(2)
C2 Fe1 C9 C10 107.73(18)
C3 Fe1 C9 C10 152.95(18)
C6 Fe1 C9 C10 -37.90(18)
C7 Fe1 C9 C10 -81.66(19)
C4 Fe1 C9 C10 -169.3(2)
C8 Fe1 C9 C10 -118.6(3)
C5 Fe1 C9 C10 8(2)
C1 Fe1 C9 C10 67.2(2)
C8 C9 C10 C6 0.0(3)
Fe1 C9 C10 C6 59.61(19)
C8 C9 C10 Fe1 -59.58(19)
C7 C6 C10 C9 0.0(3)
Fe1 C6 C10 C9 -60.1(2)
C7 C6 C10 Fe1 60.11(18)
C2 Fe1 C10 C9 -91.50(18)
C3 Fe1 C10 C9 -49.5(3)
C6 Fe1 C10 C9 119.2(2)
C7 Fe1 C10 C9 81.17(18)
C4 Fe1 C10 C9 117.3(9)
C8 Fe1 C10 C9 37.79(17)
C5 Fe1 C10 C9 -179.37(16)
C1 Fe1 C10 C9 -137.74(16)
C2 Fe1 C10 C6 149.30(16)
C3 Fe1 C10 C6 -168.75(19)
C7 Fe1 C10 C6 -38.03(17)
C4 Fe1 C10 C6 -1.9(10)
C8 Fe1 C10 C6 -81.42(19)
C9 Fe1 C10 C6 -119.2(2)
C5 Fe1 C10 C6 61.4(2)
C1 Fe1 C10 C6 103.05(18)
C3 C2 C11 O1 167.5(3)
C1 C2 C11 O1 -16.6(5)
Fe1 C2 C11 O1 -106.6(4)
C1 P1 C21 C26 -12.5(3)
C31 P1 C21 C26 -118.1(2)
C1 P1 C21 C22 170.23(17)
C31 P1 C21 C22 64.59(19)
C26 C21 C22 C23 5.6(3)
P1 C21 C22 C23 -176.84(17)
C26 C21 C22 C27 -174.4(2)
P1 C21 C22 C27 3.2(3)
C21 C22 C23 C24 -3.6(4)
C27 C22 C23 C24 176.3(2)
C22 C23 C24 C25 0.0(4)
C22 C23 C24 C28 -179.3(2)
C23 C24 C25 C26 1.7(4)
C28 C24 C25 C26 -179.1(3)
C24 C25 C26 C21 0.4(4)
C24 C25 C26 C29 179.8(3)
C22 C21 C26 C25 -4.0(4)
P1 C21 C26 C25 178.8(2)
C22 C21 C26 C29 176.6(3)
P1 C21 C26 C29 -0.6(4)
C1 P1 C31 C32 109.26(19)
C21 P1 C31 C32 -138.58(18)
C1 P1 C31 C36 -69.6(2)
C21 P1 C31 C36 42.5(2)
C36 C31 C32 C33 6.0(3)
P1 C31 C32 C33 -172.94(18)
C36 C31 C32 C37 -171.4(2)
P1 C31 C32 C37 9.6(3)
C31 C32 C33 C34 -2.5(4)
C37 C32 C33 C34 175.1(2)
C32 C33 C34 C35 -2.4(4)
C32 C33 C34 C38 176.6(3)
C33 C34 C35 C36 3.8(4)
C38 C34 C35 C36 -175.2(2)
C34 C35 C36 C31 -0.2(4)
C34 C35 C36 C39 -179.4(2)
C32 C31 C36 C35 -4.7(3)
P1 C31 C36 C35 174.15(18)
C32 C31 C36 C39 174.3(2)
P1 C31 C36 C39 -6.8(3)
